data_7250094
loop_
_publ_author_name
'Gabdulkhaev, Mukhammet N.'
'Simdyanova, Anastasia V.'
'Bolmatenkov, Dmitrii N.'
'Gubaidullin, Aidar T.'
'Mukhametzyanov, Timur A.'
'Ziganshin, Marat A.'
'Gorbatchuk, Valery V.'

_publ_section_title
;
 New approach for preparation of metastable phenylbutazone polymorphs
;
_journal_issue 16
_journal_name_full CrystEngComm
_journal_page_first 2490
_journal_page_last 2501
_journal_paper_doi 10.1039/D5CE00094G
_journal_volume 27
_journal_year 2025
_chemical_formula_moiety 'C19 H20 N2 O3'
_chemical_formula_sum 'C19 H20 N2 O3'
_chemical_formula_weight 324.37
_chemical_name_systematic 4-hydroxy-phenylbutazone
_space_group_crystal_system monoclinic
_space_group_IT_number 14
_space_group_name_Hall '-P 2ybc'
_space_group_name_H-M_alt 'P 1 21/c 1'
_atom_sites_solution_hydrogens mixed
_atom_sites_solution_primary direct
_atom_sites_solution_secondary difmap
_audit_creation_method SHELXL-2014/7
_audit_update_record
;
2024-08-22 deposited with the CCDC.	2025-03-11 downloaded from the CCDC.
;
_cell_angle_alpha 90
_cell_angle_beta 92.782(2)
_cell_angle_gamma 90
_cell_formula_units_Z 4
_cell_length_a 16.2150(10)
_cell_length_b 5.9581(4)
_cell_length_c 17.4194(12)
_cell_measurement_reflns_used 9906
_cell_measurement_temperature 100(2)
_cell_measurement_theta_max 29.25
_cell_measurement_theta_min 2.34
_cell_volume 1680.92(19)
_computing_cell_refinement 'Bruker SAINT'
_computing_data_collection 'APEX3 v2019.11-0 (Bruker AXS)'
_computing_data_reduction 'Bruker SAINT'
_computing_molecular_graphics 'Bruker SHELXTL'
_computing_publication_material 'Bruker SHELXTL'
_computing_structure_refinement 'SHELXL-2018/3 (Sheldrick, 2018)'
_computing_structure_solution 'SHELXT 2018/2 (Sheldrick, 2018)'
_diffrn_ambient_temperature 100(2)
_diffrn_detector 'area detector PHOTON III'
_diffrn_measured_fraction_theta_full 0.997
_diffrn_measured_fraction_theta_max 0.993
_diffrn_measurement_device_type 'Bruker D8 QUEST'
_diffrn_measurement_method '\f and \w scans'
_diffrn_radiation_monochromator 'multilayer optics'
_diffrn_radiation_type MoK\a
_diffrn_radiation_wavelength 0.71073
_diffrn_reflns_av_R_equivalents 0.0785
_diffrn_reflns_av_unetI/netI 0.0399
_diffrn_reflns_Laue_measured_fraction_full 0.997
_diffrn_reflns_Laue_measured_fraction_max 0.993
_diffrn_reflns_limit_h_max 22
_diffrn_reflns_limit_h_min -22
_diffrn_reflns_limit_k_max 8
_diffrn_reflns_limit_k_min -8
_diffrn_reflns_limit_l_max 23
_diffrn_reflns_limit_l_min -23
_diffrn_reflns_number 41545
_diffrn_reflns_point_group_measured_fraction_full 0.997
_diffrn_reflns_point_group_measured_fraction_max 0.993
_diffrn_reflns_theta_full 25.242
_diffrn_reflns_theta_max 29.286
_diffrn_reflns_theta_min 2.515
_diffrn_source 'microfocus I\mS DIAMOND Mo X-ray tube'
_exptl_absorpt_coefficient_mu 0.087
_exptl_absorpt_correction_T_max 0.7458
_exptl_absorpt_correction_T_min 0.6338
_exptl_absorpt_correction_type multi-scan
_exptl_absorpt_process_details
;
 G.M. Sheldrick (1998a). SADABS v.2.01, Bruker.
 Siemens Area Detector Absorption Correction Program.
 Bruker AXS. Madison. Wisconsin. USA
  Krause, L., Herbst-Irmer, R., Sheldrick G.M. & Stalke D.,
  SADABS-2016/2, J. Appl. Cryst. 48 (2015) 3-10. 
;
_exptl_crystal_colour colourless
_exptl_crystal_density_diffrn 1.282
_exptl_crystal_description prism
_exptl_crystal_F_000 688
_exptl_crystal_recrystallization_method
'Re-crystallisation from solvent: crystallization from acetonitrile at room temperature during 3 weeks'
_exptl_crystal_size_max 0.261
_exptl_crystal_size_mid 0.253
_exptl_crystal_size_min 0.223
_refine_diff_density_max 0.430
_refine_diff_density_min -0.192
_refine_diff_density_rms 0.045
_refine_ls_extinction_method none
_refine_ls_goodness_of_fit_ref 1.016
_refine_ls_hydrogen_treatment mixed
_refine_ls_matrix_type full
_refine_ls_number_parameters 222
_refine_ls_number_reflns 4558
_refine_ls_number_restraints 0
_refine_ls_restrained_S_all 1.016
_refine_ls_R_factor_all 0.0555
_refine_ls_R_factor_gt 0.0441
_refine_ls_shift/su_max 0.000
_refine_ls_shift/su_mean 0.000
_refine_ls_structure_factor_coef Fsqd
_refine_ls_weighting_details 'w=1/[\s^2^(Fo^2^)+(0.0608P)^2^+0.5625P] where P=(Fo^2^+2Fc^2^)/3'
_refine_ls_weighting_scheme calc
_refine_ls_wR_factor_gt 0.1138
_refine_ls_wR_factor_ref 0.1223
_reflns_Friedel_coverage 0.000
_reflns_number_gt 3731
_reflns_number_total 4558
_reflns_threshold_expression 'I > 2\s(I)'
_cod_data_source_file d5ce00094g2.cif
_cod_data_source_block shelx_CCDC1
_cod_depositor_comments 'Adding full bibliography for 7250093--7250094.cif.'
_cod_original_sg_symbol_H-M 'P 21/c'
_cod_database_code 7250094
_shelx_shelxl_version_number 2014/7
_shelx_space_group_comment
;
The symmetry employed for this shelxl refinement is uniquely defined
by the following loop, which should always be used as a source of
symmetry information in preference to the above space-group names.
They are only intended as comments.
;
_shelx_estimated_absorpt_t_min 0.978
_shelx_estimated_absorpt_t_max 0.981

loop_
_space_group_symop_operation_xyz
'x, y, z'
'-x, y+1/2, -z+1/2'
'-x, -y, -z'
'x, -y-1/2, z-1/2'

loop_
_atom_site_label
_atom_site_type_symbol
_atom_site_fract_x
_atom_site_fract_y
_atom_site_fract_z
_atom_site_U_iso_or_equiv
_atom_site_adp_type
_atom_site_occupancy
_atom_site_site_symmetry_order
_atom_site_calc_flag
_atom_site_refinement_flags_posn
_atom_site_refinement_flags_adp
_atom_site_refinement_flags_occupancy
_atom_site_disorder_assembly
_atom_site_disorder_group
O3 O 0.23004(5) 0.78302(15) 0.65070(6) 0.0322(2) Uani 1 1 d . . . . .
O4 O 0.08159(6) 0.73331(17) 0.74592(6) 0.0358(2) Uani 1 1 d . . . . .
O5 O 0.08362(5) 0.26013(17) 0.79620(5) 0.0288(2) Uani 1 1 d . . . . .
N1 N 0.21925(6) 0.31819(17) 0.76966(6) 0.0210(2) Uani 1 1 d . . . . .
N2 N 0.26361(6) 0.48977(16) 0.73175(6) 0.0206(2) Uani 1 1 d . . . . .
C3 C 0.20944(7) 0.6338(2) 0.69259(7) 0.0238(2) Uani 1 1 d . . . . .
C4 C 0.12176(7) 0.5597(2) 0.70803(7) 0.0238(2) Uani 1 1 d . . . . .
C5 C 0.13574(7) 0.3609(2) 0.76232(7) 0.0226(2) Uani 1 1 d . . . . .
C11 C 0.25865(7) 0.2205(2) 0.83666(6) 0.0205(2) Uani 1 1 d . . . . .
C12 C 0.32267(7) 0.3327(2) 0.87637(7) 0.0230(2) Uani 1 1 d . . . . .
H12 H 0.3425 0.4715 0.8577 0.028 Uiso 1 1 calc R U . . .
C13 C 0.35722(7) 0.2397(2) 0.94351(7) 0.0275(3) Uani 1 1 d . . . . .
H13 H 0.4011 0.3151 0.9708 0.033 Uiso 1 1 calc R U . . .
C14 C 0.32827(8) 0.0379(2) 0.97101(7) 0.0299(3) Uani 1 1 d . . . . .
H14 H 0.3517 -0.0240 1.0174 0.036 Uiso 1 1 calc R U . . .
C15 C 0.26485(8) -0.0733(2) 0.93049(8) 0.0293(3) Uani 1 1 d . . . . .
H15 H 0.2450 -0.2117 0.9494 0.035 Uiso 1 1 calc R U . . .
C16 C 0.23000(7) 0.0150(2) 0.86256(7) 0.0251(2) Uani 1 1 d . . . . .
H16 H 0.1874 -0.0633 0.8343 0.030 Uiso 1 1 calc R U . . .
C21 C 0.34120(6) 0.4299(2) 0.70136(6) 0.0197(2) Uani 1 1 d . . . . .
C22 C 0.40221(7) 0.5928(2) 0.70210(7) 0.0243(2) Uani 1 1 d . . . . .
H22 H 0.3931 0.7358 0.7243 0.029 Uiso 1 1 calc R U . . .
C23 C 0.47684(7) 0.5439(2) 0.66988(8) 0.0294(3) Uani 1 1 d . . . . .
H23 H 0.5190 0.6545 0.6696 0.035 Uiso 1 1 calc R U . . .
C24 C 0.48991(7) 0.3348(2) 0.63815(8) 0.0304(3) Uani 1 1 d . . . . .
H24 H 0.5408 0.3025 0.6157 0.036 Uiso 1 1 calc R U . . .
C25 C 0.42871(8) 0.1724(2) 0.63908(7) 0.0278(3) Uani 1 1 d . . . . .
H25 H 0.4383 0.0283 0.6180 0.033 Uiso 1 1 calc R U . . .
C26 C 0.35354(7) 0.2185(2) 0.67057(7) 0.0234(2) Uani 1 1 d . . . . .
H26 H 0.3114 0.1077 0.6710 0.028 Uiso 1 1 calc R U . . .
C41 C 0.07819(7) 0.4872(2) 0.63242(7) 0.0235(2) Uani 1 1 d . . . . .
H411 H 0.0218 0.4355 0.6427 0.028 Uiso 1 1 calc R U . . .
H412 H 0.0730 0.6186 0.5977 0.028 Uiso 1 1 calc R U . . .
C42 C 0.12337(7) 0.3000(2) 0.59207(7) 0.0240(2) Uani 1 1 d . . . . .
H421 H 0.1809 0.3479 0.5848 0.029 Uiso 1 1 calc R U . . .
H422 H 0.1253 0.1653 0.6254 0.029 Uiso 1 1 calc R U . . .
C43 C 0.08276(7) 0.2381(2) 0.51437(7) 0.0258(2) Uani 1 1 d . . . . .
H431 H 0.0245 0.1960 0.5210 0.031 Uiso 1 1 calc R U . . .
H432 H 0.0833 0.3701 0.4799 0.031 Uiso 1 1 calc R U . . .
C44 C 0.12718(8) 0.0442(2) 0.47777(7) 0.0292(3) Uani 1 1 d . . . . .
H441 H 0.1845 0.0871 0.4698 0.044 Uiso 1 1 calc R U . . .
H442 H 0.0993 0.0072 0.4282 0.044 Uiso 1 1 calc R U . . .
H443 H 0.1264 -0.0869 0.5117 0.044 Uiso 1 1 calc R U . . .
H4 H 0.0272(12) 0.741(3) 0.7294(11) 0.047(5) Uiso 1 1 d . . . . .

loop_
_atom_site_aniso_label
_atom_site_aniso_U_11
_atom_site_aniso_U_22
_atom_site_aniso_U_33
_atom_site_aniso_U_23
_atom_site_aniso_U_13
_atom_site_aniso_U_12
O3 0.0259(4) 0.0225(4) 0.0475(6) 0.0093(4) -0.0063(4) -0.0035(3)
O4 0.0232(4) 0.0336(5) 0.0499(6) -0.0186(5) -0.0051(4) 0.0069(4)
O5 0.0196(4) 0.0395(5) 0.0276(5) -0.0018(4) 0.0034(3) -0.0056(4)
N1 0.0176(4) 0.0235(5) 0.0218(5) 0.0017(4) 0.0017(3) -0.0038(4)
N2 0.0173(4) 0.0200(5) 0.0245(5) 0.0022(4) 0.0005(3) -0.0020(3)
C3 0.0199(5) 0.0195(5) 0.0316(6) -0.0023(5) -0.0038(4) -0.0002(4)
C4 0.0178(5) 0.0215(5) 0.0318(6) -0.0051(5) -0.0007(4) 0.0007(4)
C5 0.0185(5) 0.0269(6) 0.0224(5) -0.0060(4) 0.0003(4) -0.0017(4)
C11 0.0196(5) 0.0231(5) 0.0189(5) -0.0012(4) 0.0035(4) 0.0015(4)
C12 0.0217(5) 0.0263(6) 0.0212(5) -0.0013(4) 0.0028(4) -0.0011(4)
C13 0.0238(5) 0.0368(7) 0.0217(6) -0.0023(5) 0.0009(4) 0.0004(5)
C14 0.0310(6) 0.0363(7) 0.0228(6) 0.0036(5) 0.0041(5) 0.0074(5)
C15 0.0340(6) 0.0254(6) 0.0293(6) 0.0041(5) 0.0090(5) 0.0025(5)
C16 0.0264(5) 0.0238(6) 0.0254(6) -0.0016(5) 0.0048(4) -0.0014(4)
C21 0.0167(4) 0.0231(5) 0.0192(5) 0.0030(4) -0.0005(4) -0.0004(4)
C22 0.0218(5) 0.0251(6) 0.0257(6) 0.0027(5) -0.0017(4) -0.0039(4)
C23 0.0207(5) 0.0365(7) 0.0311(6) 0.0086(5) 0.0008(4) -0.0059(5)
C24 0.0217(5) 0.0409(7) 0.0290(6) 0.0120(5) 0.0060(4) 0.0054(5)
C25 0.0299(6) 0.0285(6) 0.0255(6) 0.0053(5) 0.0051(5) 0.0068(5)
C26 0.0233(5) 0.0235(6) 0.0233(5) 0.0026(4) 0.0012(4) -0.0007(4)
C41 0.0184(5) 0.0231(6) 0.0286(6) -0.0009(4) -0.0025(4) 0.0007(4)
C42 0.0226(5) 0.0245(6) 0.0248(6) -0.0011(4) -0.0009(4) 0.0014(4)
C43 0.0254(5) 0.0284(6) 0.0234(6) 0.0002(5) -0.0010(4) -0.0007(5)
C44 0.0333(6) 0.0301(6) 0.0245(6) -0.0006(5) 0.0057(5) -0.0035(5)

loop_
_atom_type_symbol
_atom_type_description
_atom_type_scat_dispersion_real
_atom_type_scat_dispersion_imag
_atom_type_scat_source
C C 0.0033 0.0016 'International Tables Vol C Tables 4.2.6.8 and 6.1.1.4'
H H 0.0000 0.0000 'International Tables Vol C Tables 4.2.6.8 and 6.1.1.4'
N N 0.0061 0.0033 'International Tables Vol C Tables 4.2.6.8 and 6.1.1.4'
O O 0.0106 0.0060 'International Tables Vol C Tables 4.2.6.8 and 6.1.1.4'

loop_
_geom_angle_atom_site_label_1
_geom_angle_atom_site_label_2
_geom_angle_atom_site_label_3
_geom_angle
_geom_angle_site_symmetry_1
_geom_angle_site_symmetry_3
_geom_angle_publ_flag
C4 O4 H4 110.6(12) . . ?
C5 N1 C11 123.39(9) . . ?
C5 N1 N2 109.83(9) . . ?
C11 N1 N2 117.00(9) . . ?
C3 N2 N1 110.45(9) . . ?
C3 N2 C21 121.33(10) . . ?
N1 N2 C21 117.56(9) . . ?
O3 C3 N2 124.52(10) . . ?
O3 C3 C4 127.41(11) . . ?
N2 C3 C4 107.96(10) . . ?
O4 C4 C5 109.81(10) . . ?
O4 C4 C3 109.11(10) . . ?
C5 C4 C3 102.85(9) . . ?
O4 C4 C41 114.10(10) . . ?
C5 C4 C41 111.32(10) . . ?
C3 C4 C41 109.03(10) . . ?
O5 C5 N1 124.61(12) . . ?
O5 C5 C4 126.87(11) . . ?
N1 C5 C4 108.47(9) . . ?
C12 C11 C16 120.97(11) . . ?
C12 C11 N1 120.29(10) . . ?
C16 C11 N1 118.72(10) . . ?
C13 C12 C11 119.23(11) . . ?
C13 C12 H12 120.4 . . ?
C11 C12 H12 120.4 . . ?
C12 C13 C14 120.57(12) . . ?
C12 C13 H13 119.7 . . ?
C14 C13 H13 119.7 . . ?
C15 C14 C13 119.61(12) . . ?
C15 C14 H14 120.2 . . ?
C13 C14 H14 120.2 . . ?
C14 C15 C16 120.87(12) . . ?
C14 C15 H15 119.6 . . ?
C16 C15 H15 119.6 . . ?
C15 C16 C11 118.72(12) . . ?
C15 C16 H16 120.6 . . ?
C11 C16 H16 120.6 . . ?
C26 C21 C22 121.57(11) . . ?
C26 C21 N2 120.96(10) . . ?
C22 C21 N2 117.45(10) . . ?
C23 C22 C21 118.99(12) . . ?
C23 C22 H22 120.5 . . ?
C21 C22 H22 120.5 . . ?
C24 C23 C22 120.24(12) . . ?
C24 C23 H23 119.9 . . ?
C22 C23 H23 119.9 . . ?
C23 C24 C25 120.01(11) . . ?
C23 C24 H24 120.0 . . ?
C25 C24 H24 120.0 . . ?
C24 C25 C26 120.60(12) . . ?
C24 C25 H25 119.7 . . ?
C26 C25 H25 119.7 . . ?
C21 C26 C25 118.58(11) . . ?
C21 C26 H26 120.7 . . ?
C25 C26 H26 120.7 . . ?
C42 C41 C4 113.09(9) . . ?
C42 C41 H411 109.0 . . ?
C4 C41 H411 109.0 . . ?
C42 C41 H412 109.0 . . ?
C4 C41 H412 109.0 . . ?
H411 C41 H412 107.8 . . ?
C43 C42 C41 112.98(10) . . ?
C43 C42 H421 109.0 . . ?
C41 C42 H421 109.0 . . ?
C43 C42 H422 109.0 . . ?
C41 C42 H422 109.0 . . ?
H421 C42 H422 107.8 . . ?
C44 C43 C42 111.36(10) . . ?
C44 C43 H431 109.4 . . ?
C42 C43 H431 109.4 . . ?
C44 C43 H432 109.4 . . ?
C42 C43 H432 109.4 . . ?
H431 C43 H432 108.0 . . ?
C43 C44 H441 109.5 . . ?
C43 C44 H442 109.5 . . ?
H441 C44 H442 109.5 . . ?
C43 C44 H443 109.5 . . ?
H441 C44 H443 109.5 . . ?
H442 C44 H443 109.5 . . ?

loop_
_geom_bond_atom_site_label_1
_geom_bond_atom_site_label_2
_geom_bond_distance
_geom_bond_site_symmetry_2
_geom_bond_publ_flag
O3 C3 1.2075(15) . ?
O4 C4 1.4040(14) . ?
O4 H4 0.915(19) . ?
O5 C5 1.2132(14) . ?
N1 C5 1.3777(14) . ?
N1 C11 1.4273(15) . ?
N1 N2 1.4300(13) . ?
N2 C3 1.3840(15) . ?
N2 C21 1.4336(14) . ?
C3 C4 1.5249(16) . ?
C4 C5 1.5256(18) . ?
C4 C41 1.5266(17) . ?
C11 C12 1.3905(16) . ?
C11 C16 1.3920(17) . ?
C12 C13 1.3876(17) . ?
C12 H12 0.9500 . ?
C13 C14 1.3845(19) . ?
C13 H13 0.9500 . ?
C14 C15 1.3872(19) . ?
C14 H14 0.9500 . ?
C15 C16 1.3898(18) . ?
C15 H15 0.9500 . ?
C16 H16 0.9500 . ?
C21 C26 1.3870(17) . ?
C21 C22 1.3857(16) . ?
C22 C23 1.3893(17) . ?
C22 H22 0.9500 . ?
C23 C24 1.383(2) . ?
C23 H23 0.9500 . ?
C24 C25 1.3869(19) . ?
C24 H24 0.9500 . ?
C25 C26 1.3882(16) . ?
C25 H25 0.9500 . ?
C26 H26 0.9500 . ?
C41 C42 1.5248(16) . ?
C41 H411 0.9900 . ?
C41 H412 0.9900 . ?
C42 C43 1.5214(17) . ?
C42 H421 0.9900 . ?
C42 H422 0.9900 . ?
C43 C44 1.5182(18) . ?
C43 H431 0.9900 . ?
C43 H432 0.9900 . ?
C44 H441 0.9800 . ?
C44 H442 0.9800 . ?
C44 H443 0.9800 . ?

loop_
_geom_torsion_atom_site_label_1
_geom_torsion_atom_site_label_2
_geom_torsion_atom_site_label_3
_geom_torsion_atom_site_label_4
_geom_torsion
_geom_torsion_site_symmetry_1
_geom_torsion_site_symmetry_2
_geom_torsion_site_symmetry_3
_geom_torsion_site_symmetry_4
_geom_torsion_publ_flag
C5 N1 N2 C3 -6.10(13) . . . . ?
C11 N1 N2 C3 -153.27(10) . . . . ?
C5 N1 N2 C21 -151.24(10) . . . . ?
C11 N1 N2 C21 61.59(13) . . . . ?
N1 N2 C3 O3 -173.85(12) . . . . ?
C21 N2 C3 O3 -30.24(18) . . . . ?
N1 N2 C3 C4 2.56(13) . . . . ?
C21 N2 C3 C4 146.18(10) . . . . ?
O3 C3 C4 O4 -65.71(17) . . . . ?
N2 C3 C4 O4 118.01(11) . . . . ?
O3 C3 C4 C5 177.75(13) . . . . ?
N2 C3 C4 C5 1.46(12) . . . . ?
O3 C3 C4 C41 59.50(16) . . . . ?
N2 C3 C4 C41 -116.78(11) . . . . ?
C11 N1 C5 O5 -25.99(18) . . . . ?
N2 N1 C5 O5 -170.64(11) . . . . ?
C11 N1 C5 C4 151.55(10) . . . . ?
N2 N1 C5 C4 6.90(12) . . . . ?
O4 C4 C5 O5 56.33(15) . . . . ?
C3 C4 C5 O5 172.38(12) . . . . ?
C41 C4 C5 O5 -71.00(15) . . . . ?
O4 C4 C5 N1 -121.15(10) . . . . ?
C3 C4 C5 N1 -5.10(12) . . . . ?
C41 C4 C5 N1 111.52(10) . . . . ?
C5 N1 C11 C12 -122.40(12) . . . . ?
N2 N1 C11 C12 19.95(15) . . . . ?
C5 N1 C11 C16 55.59(15) . . . . ?
N2 N1 C11 C16 -162.06(10) . . . . ?
C16 C11 C12 C13 -1.18(17) . . . . ?
N1 C11 C12 C13 176.76(10) . . . . ?
C11 C12 C13 C14 -0.25(18) . . . . ?
C12 C13 C14 C15 0.81(18) . . . . ?
C13 C14 C15 C16 0.05(19) . . . . ?
C14 C15 C16 C11 -1.44(18) . . . . ?
C12 C11 C16 C15 2.01(17) . . . . ?
N1 C11 C16 C15 -175.97(10) . . . . ?
C3 N2 C21 C26 -106.25(13) . . . . ?
N1 N2 C21 C26 34.92(15) . . . . ?
C3 N2 C21 C22 72.04(14) . . . . ?
N1 N2 C21 C22 -146.79(10) . . . . ?
C26 C21 C22 C23 1.23(18) . . . . ?
N2 C21 C22 C23 -177.05(10) . . . . ?
C21 C22 C23 C24 -0.50(18) . . . . ?
C22 C23 C24 C25 -0.61(19) . . . . ?
C23 C24 C25 C26 1.02(19) . . . . ?
C22 C21 C26 C25 -0.82(17) . . . . ?
N2 C21 C26 C25 177.40(10) . . . . ?
C24 C25 C26 C21 -0.32(18) . . . . ?
O4 C4 C41 C42 179.52(10) . . . . ?
C5 C4 C41 C42 -55.52(13) . . . . ?
C3 C4 C41 C42 57.26(13) . . . . ?
C4 C41 C42 C43 -176.39(10) . . . . ?
C41 C42 C43 C44 -177.36(10) . . . . ?
